data_2209590
loop_
_publ_author_name
'Xiang Li'

_publ_section_title 4-[2-(3-Ethyl-4-methyl-2-oxo-3-pyrrolidine-1-carboxamido)ethyl]benzenesulfonamide
_journal_coeditor_code LH2084
_journal_issue 7
_journal_name_full 'Acta Crystallographica Section E'
_journal_page_first o3019
_journal_page_last o3020
_journal_paper_doi 10.1107/S1600536806021660
_journal_volume 62
_journal_year 2006
_chemical_formula_iupac 'C16 H21 N3 O4 S'
_chemical_formula_moiety 'C16 H21 N3 O4 S'
_chemical_formula_sum 'C16 H21 N3 O4 S'
_chemical_formula_weight 351.42
_chemical_name_systematic
;
4-[2-(3-Ethyl-4-methyl-2-oxo-3-pyrrolidine-1-
carboxamido)ethyl]benzenesulfonamide
;
_space_group_IT_number 14
_symmetry_cell_setting monoclinic
_symmetry_space_group_name_Hall '-P 2yn'
_symmetry_space_group_name_H-M 'P 1 21/n 1'
_atom_sites_solution_hydrogens geom
_atom_sites_solution_primary direct
_atom_sites_solution_secondary difmap
_audit_creation_method SHELXL-97
_cell_angle_alpha 90.00
_cell_angle_beta 93.474(2)
_cell_angle_gamma 90.00
_cell_formula_units_Z 4
_cell_length_a 8.2325(11)
_cell_length_b 14.2854(18)
_cell_length_c 14.8231(19)
_cell_measurement_reflns_used 2774
_cell_measurement_temperature 298(2)
_cell_measurement_theta_max 22.64
_cell_measurement_theta_min 2.44
_cell_volume 1740.1(4)
_computing_cell_refinement 'SAINT (Bruker, 1999)'
_computing_data_collection 'SMART (Bruker, 1998)'
_computing_data_reduction SAINT
_computing_molecular_graphics 'SHELXTL (Bruker, 1999) and PLATON (Spek, 2003)'
_computing_publication_material SHELXTL
_computing_structure_refinement 'SHELXL97 (Sheldrick, 1997)'
_computing_structure_solution 'SHELXS97 (Sheldrick, 1997)'
_diffrn_ambient_temperature 293(2)
_diffrn_measured_fraction_theta_full 1.000
_diffrn_measured_fraction_theta_max 1.000
_diffrn_measurement_device_type 'Bruker SMART CCD area-detector'
_diffrn_measurement_method '\f and \w'
_diffrn_radiation_monochromator graphite
_diffrn_radiation_source 'fine-focus sealed tube'
_diffrn_radiation_type MoK\a
_diffrn_radiation_wavelength 0.71073
_diffrn_reflns_av_R_equivalents 0.0218
_diffrn_reflns_av_sigmaI/netI 0.0241
_diffrn_reflns_limit_h_max 9
_diffrn_reflns_limit_h_min -6
_diffrn_reflns_limit_k_max 15
_diffrn_reflns_limit_k_min -16
_diffrn_reflns_limit_l_max 17
_diffrn_reflns_limit_l_min -15
_diffrn_reflns_number 8711
_diffrn_reflns_theta_full 25.00
_diffrn_reflns_theta_max 25.00
_diffrn_reflns_theta_min 1.98
_diffrn_standards_decay_% 0
_diffrn_standards_interval_count 0
_diffrn_standards_interval_time 0
_diffrn_standards_number 0
_exptl_absorpt_coefficient_mu 0.211
_exptl_absorpt_correction_T_max 0.9298
_exptl_absorpt_correction_T_min 0.9000
_exptl_absorpt_correction_type multi-scan
_exptl_absorpt_process_details '(SADABS; Sheldrick, 1996)'
_exptl_crystal_colour Colorless
_exptl_crystal_density_diffrn 1.341
_exptl_crystal_density_method 'not measured'
_exptl_crystal_description Block
_exptl_crystal_F_000 744
_exptl_crystal_size_max 0.51
_exptl_crystal_size_mid 0.41
_exptl_crystal_size_min 0.35
_refine_diff_density_max 0.328
_refine_diff_density_min -0.258
_refine_ls_extinction_coef 0.0173(16)
_refine_ls_extinction_expression Fc^*^=kFc[1+0.001xFc^2^\l^3^/sin(2\q)]^-1/4^
_refine_ls_extinction_method SHELXL97
_refine_ls_goodness_of_fit_ref 1.099
_refine_ls_hydrogen_treatment mixed
_refine_ls_matrix_type full
_refine_ls_number_parameters 227
_refine_ls_number_reflns 3058
_refine_ls_number_restraints 0
_refine_ls_restrained_S_all 1.099
_refine_ls_R_factor_all 0.0585
_refine_ls_R_factor_gt 0.0507
_refine_ls_shift/su_max 0.000
_refine_ls_shift/su_mean 0.000
_refine_ls_structure_factor_coef Fsqd
_refine_ls_weighting_details 'calc w=1/[\s^2^(Fo^2^)+(0.0552P)^2^+0.8277P] where P=(Fo^2^+2Fc^2^)/3'
_refine_ls_weighting_scheme calc
_refine_ls_wR_factor_gt 0.1206
_refine_ls_wR_factor_ref 0.1258
_reflns_number_gt 2675
_reflns_number_total 3058
_reflns_threshold_expression I>2\s(I)
_cod_data_source_file lh2084.cif
_cod_data_source_block I
_cod_original_sg_symbol_H-M 'P 21/n'
_cod_database_code 2209590
_cod_database_fobs_code 2209590

loop_
_symmetry_equiv_pos_as_xyz
'x, y, z'
'-x+1/2, y+1/2, -z+1/2'
'-x, -y, -z'
'x-1/2, -y-1/2, z-1/2'

loop_
_atom_site_type_symbol
_atom_site_label
_atom_site_fract_x
_atom_site_fract_y
_atom_site_fract_z
_atom_site_U_iso_or_equiv
_atom_site_adp_type
_atom_site_calc_flag
_atom_site_refinement_flags
_atom_site_occupancy
S S1 0.16909(7) 0.49844(4) 0.26290(4) 0.0430(2) Uani d . 1
O O1 -0.4622(2) -0.10328(11) 0.48489(12) 0.0540(5) Uani d . 1
O O2 -0.0055(2) -0.08807(13) 0.37791(14) 0.0674(6) Uani d . 1
O O3 0.3211(2) 0.49644(12) 0.31441(12) 0.0596(5) Uani d . 1
O O4 0.0535(2) 0.56984(12) 0.27945(14) 0.0663(6) Uani d . 1
N N1 -0.2205(2) -0.16028(13) 0.43427(13) 0.0448(5) Uani d . 1
N N2 -0.2163(3) 0.00156(13) 0.41948(14) 0.0504(5) Uani d . 1
H H2A -0.3138 0.0012 0.4374 0.060 Uiso calc R 1
N N3 0.2127(3) 0.50714(16) 0.15933(16) 0.0499(5) Uani d . 1
C C1 -0.3706(3) -0.16864(15) 0.47062(15) 0.0414(5) Uani d . 1
C C2 -0.3934(3) -0.26834(16) 0.48941(15) 0.0466(6) Uani d . 1
C C3 -0.2659(3) -0.31603(16) 0.46295(16) 0.0487(6) Uani d . 1
C C4 -0.1434(3) -0.25157(16) 0.42720(17) 0.0499(6) Uani d . 1
H H4B -0.0413 -0.2542 0.4634 0.060 Uiso calc R 1
H H4C -0.1235 -0.2663 0.3649 0.060 Uiso calc R 1
C C5 -0.5418(3) -0.30251(19) 0.5327(2) 0.0632(7) Uani d . 1
H H5A -0.5174 -0.3622 0.5617 0.076 Uiso calc R 1
H H5B -0.5693 -0.2585 0.5792 0.076 Uiso calc R 1
C C6 -0.6855(4) -0.3142(2) 0.4672(3) 0.0871(10) Uani d . 1
H H6A -0.7767 -0.3362 0.4986 0.131 Uiso calc R 1
H H6B -0.6601 -0.3588 0.4217 0.131 Uiso calc R 1
H H6C -0.7120 -0.2551 0.4392 0.131 Uiso calc R 1
C C7 -0.2353(4) -0.41902(18) 0.4665(2) 0.0745(9) Uani d . 1
H H7A -0.3221 -0.4494 0.4955 0.112 Uiso calc R 1
H H7B -0.1341 -0.4310 0.5000 0.112 Uiso calc R 1
H H7C -0.2303 -0.4428 0.4061 0.112 Uiso calc R 1
C C8 -0.1398(3) -0.07937(16) 0.40815(16) 0.0475(6) Uani d . 1
C C9 -0.1382(3) 0.09077(16) 0.40221(17) 0.0528(6) Uani d . 1
H H9A -0.0232 0.0858 0.4201 0.063 Uiso calc R 1
H H9B -0.1842 0.1384 0.4397 0.063 Uiso calc R 1
C C10 -0.1565(3) 0.12213(17) 0.30407(17) 0.0560(7) Uani d . 1
H H10A -0.1060 0.0765 0.2662 0.067 Uiso calc R 1
H H10B -0.2710 0.1259 0.2849 0.067 Uiso calc R 1
C C11 -0.0774(3) 0.21686(15) 0.29303(15) 0.0461(6) Uani d . 1
C C12 -0.1673(3) 0.29819(17) 0.28860(16) 0.0488(6) Uani d . 1
H H12A -0.2798 0.2949 0.2909 0.059 Uiso calc R 1
C C13 -0.0939(3) 0.38461(16) 0.28074(15) 0.0453(6) Uani d . 1
H H13A -0.1563 0.4389 0.2782 0.054 Uiso calc R 1
C C14 0.0720(3) 0.38947(14) 0.27670(14) 0.0380(5) Uani d . 1
C C15 0.1642(3) 0.30905(17) 0.2814(2) 0.0613(7) Uani d . 1
H H15A 0.2766 0.3122 0.2788 0.074 Uiso calc R 1
C C16 0.0885(3) 0.22387(17) 0.2900(2) 0.0663(8) Uani d . 1
H H16A 0.1513 0.1697 0.2938 0.080 Uiso calc R 1
H H3A 0.135(4) 0.506(2) 0.124(2) 0.070(10) Uiso d . 1
H H3B 0.286(3) 0.4742(18) 0.1472(17) 0.046(8) Uiso d . 1

loop_
_atom_site_aniso_label
_atom_site_aniso_U_11
_atom_site_aniso_U_22
_atom_site_aniso_U_33
_atom_site_aniso_U_12
_atom_site_aniso_U_13
_atom_site_aniso_U_23
S1 0.0491(4) 0.0298(3) 0.0508(4) -0.0056(2) 0.0096(3) -0.0025(2)
O1 0.0544(10) 0.0367(9) 0.0716(12) 0.0015(8) 0.0107(9) -0.0010(8)
O2 0.0636(12) 0.0558(11) 0.0854(14) -0.0095(9) 0.0250(11) 0.0097(9)
O3 0.0655(12) 0.0545(11) 0.0576(11) -0.0193(9) -0.0063(9) -0.0017(8)
O4 0.0699(12) 0.0352(9) 0.0967(15) 0.0012(8) 0.0294(11) -0.0075(9)
N1 0.0495(11) 0.0334(10) 0.0519(11) -0.0033(8) 0.0070(9) 0.0047(8)
N2 0.0595(13) 0.0371(11) 0.0553(12) -0.0093(9) 0.0093(10) 0.0054(9)
N3 0.0460(13) 0.0507(13) 0.0536(14) -0.0025(11) 0.0072(11) 0.0074(10)
C1 0.0474(13) 0.0343(11) 0.0422(12) -0.0022(10) 0.0004(10) 0.0009(9)
C2 0.0557(14) 0.0382(12) 0.0462(13) -0.0058(11) 0.0057(11) 0.0029(10)
C3 0.0661(16) 0.0362(12) 0.0445(13) 0.0021(11) 0.0081(12) 0.0052(10)
C4 0.0547(15) 0.0391(13) 0.0571(14) 0.0061(11) 0.0127(12) 0.0053(11)
C5 0.0684(18) 0.0458(15) 0.0772(19) -0.0062(13) 0.0196(15) 0.0055(13)
C6 0.072(2) 0.079(2) 0.112(3) -0.0165(18) 0.014(2) -0.0213(19)
C7 0.106(2) 0.0371(14) 0.083(2) 0.0103(15) 0.0299(18) 0.0102(13)
C8 0.0552(15) 0.0438(14) 0.0435(13) -0.0104(11) 0.0042(11) 0.0058(10)
C9 0.0696(17) 0.0348(13) 0.0541(15) -0.0148(11) 0.0036(12) 0.0012(10)
C10 0.0722(17) 0.0405(13) 0.0545(15) -0.0180(12) -0.0025(13) 0.0052(11)
C11 0.0592(15) 0.0351(12) 0.0438(13) -0.0107(11) 0.0009(11) 0.0038(10)
C12 0.0440(13) 0.0504(14) 0.0523(14) -0.0076(11) 0.0070(11) 0.0091(11)
C13 0.0486(13) 0.0366(12) 0.0518(14) 0.0033(10) 0.0110(11) 0.0057(10)
C14 0.0447(12) 0.0306(11) 0.0393(11) -0.0032(9) 0.0077(9) 0.0013(9)
C15 0.0439(14) 0.0383(13) 0.103(2) 0.0008(11) 0.0130(14) -0.0001(13)
C16 0.0626(17) 0.0294(13) 0.108(2) 0.0054(12) 0.0120(16) 0.0024(13)

loop_
_atom_type_symbol
_atom_type_description
_atom_type_scat_dispersion_real
_atom_type_scat_dispersion_imag
_atom_type_scat_source
C C 0.0033 0.0016 'International Tables Vol C Tables 4.2.6.8 and 6.1.1.4'
H H 0.0000 0.0000 'International Tables Vol C Tables 4.2.6.8 and 6.1.1.4'
N N 0.0061 0.0033 'International Tables Vol C Tables 4.2.6.8 and 6.1.1.4'
O O 0.0106 0.0060 'International Tables Vol C Tables 4.2.6.8 and 6.1.1.4'
S S 0.1246 0.1234 'International Tables Vol C Tables 4.2.6.8 and 6.1.1.4'

loop_
_geom_angle_atom_site_label_1
_geom_angle_atom_site_label_2
_geom_angle_atom_site_label_3
_geom_angle
_geom_angle_publ_flag
O3 S1 O4 119.68(12) yes
O3 S1 N3 105.91(13) ?
O4 S1 N3 107.46(13) ?
O3 S1 C14 107.98(10) ?
O4 S1 C14 107.39(10) ?
N3 S1 C14 107.96(11) yes
C1 N1 C8 129.0(2) ?
C1 N1 C4 110.75(18) yes
C8 N1 C4 120.21(19) ?
C8 N2 C9 121.3(2) yes
C8 N2 H2A 119.3 ?
C9 N2 H2A 119.3 ?
S1 N3 H3A 114(2) ?
S1 N3 H3B 112.8(19) ?
H3A N3 H3B 115(3) ?
O1 C1 N1 125.1(2) ?
O1 C1 C2 128.3(2) ?
N1 C1 C2 106.61(19) ?
C3 C2 C1 109.2(2) ?
C3 C2 C5 129.7(2) ?
C1 C2 C5 121.1(2) ?
C2 C3 C4 110.6(2) ?
C2 C3 C7 128.9(2) ?
C4 C3 C7 120.4(2) ?
N1 C4 C3 102.77(18) ?
N1 C4 H4B 111.2 ?
C3 C4 H4B 111.2 ?
N1 C4 H4C 111.2 ?
C3 C4 H4C 111.2 ?
H4B C4 H4C 109.1 ?
C6 C5 C2 113.2(3) ?
C6 C5 H5A 108.9 ?
C2 C5 H5A 108.9 ?
C6 C5 H5B 108.9 ?
C2 C5 H5B 108.9 ?
H5A C5 H5B 107.8 ?
C5 C6 H6A 109.5 ?
C5 C6 H6B 109.5 ?
H6A C6 H6B 109.5 ?
C5 C6 H6C 109.5 ?
H6A C6 H6C 109.5 ?
H6B C6 H6C 109.5 ?
C3 C7 H7A 109.5 ?
C3 C7 H7B 109.5 ?
H7A C7 H7B 109.5 ?
C3 C7 H7C 109.5 ?
H7A C7 H7C 109.5 ?
H7B C7 H7C 109.5 ?
O2 C8 N2 125.4(2) ?
O2 C8 N1 118.2(2) ?
N2 C8 N1 116.5(2) ?
N2 C9 C10 113.99(19) ?
N2 C9 H9A 108.8 ?
C10 C9 H9A 108.8 ?
N2 C9 H9B 108.8 ?
C10 C9 H9B 108.8 ?
H9A C9 H9B 107.6 ?
C11 C10 C9 110.37(19) ?
C11 C10 H10A 109.6 ?
C9 C10 H10A 109.6 ?
C11 C10 H10B 109.6 ?
C9 C10 H10B 109.6 ?
H10A C10 H10B 108.1 ?
C16 C11 C12 118.0(2) ?
C16 C11 C10 120.3(2) ?
C12 C11 C10 121.7(2) ?
C11 C12 C13 121.4(2) ?
C11 C12 H12A 119.3 ?
C13 C12 H12A 119.3 ?
C14 C13 C12 119.4(2) ?
C14 C13 H13A 120.3 ?
C12 C13 H13A 120.3 ?
C13 C14 C15 120.2(2) ?
C13 C14 S1 120.51(17) ?
C15 C14 S1 119.30(17) ?
C14 C15 C16 119.4(2) ?
C14 C15 H15A 120.3 ?
C16 C15 H15A 120.3 ?
C11 C16 C15 121.6(2) ?
C11 C16 H16A 119.2 ?
C15 C16 H16A 119.2 ?

loop_
_geom_bond_atom_site_label_1
_geom_bond_atom_site_label_2
_geom_bond_distance
_geom_bond_publ_flag
S1 O3 1.4261(19) yes
S1 O4 1.4263(18) yes
S1 N3 1.603(2) yes
S1 C14 1.767(2) yes
O1 C1 1.227(3) yes
O2 C8 1.224(3) yes
N1 C1 1.383(3) yes
N1 C8 1.399(3) yes
N1 C4 1.457(3) yes
N2 C8 1.332(3) yes
N2 C9 1.457(3) yes
N2 H2A 0.8600 ?
N3 H3A 0.80(3) ?
N3 H3B 0.79(3) ?
C1 C2 1.466(3) ?
C2 C3 1.331(3) ?
C2 C5 1.495(3) ?
C3 C4 1.487(3) ?
C3 C7 1.493(3) ?
C4 H4B 0.9700 ?
C4 H4C 0.9700 ?
C5 C6 1.493(4) ?
C5 H5A 0.9700 ?
C5 H5B 0.9700 ?
C6 H6A 0.9600 ?
C6 H6B 0.9600 ?
C6 H6C 0.9600 ?
C7 H7A 0.9600 ?
C7 H7B 0.9600 ?
C7 H7C 0.9600 ?
C9 C10 1.521(3) ?
C9 H9A 0.9700 ?
C9 H9B 0.9700 ?
C10 C11 1.515(3) ?
C10 H10A 0.9700 ?
C10 H10B 0.9700 ?
C11 C16 1.373(4) ?
C11 C12 1.377(3) ?
C12 C13 1.383(3) ?
C12 H12A 0.9300 ?
C13 C14 1.372(3) ?
C13 H13A 0.9300 ?
C14 C15 1.376(3) ?
C15 C16 1.376(3) ?
C15 H15A 0.9300 ?
C16 H16A 0.9300 ?

loop_
_geom_hbond_atom_site_label_D
_geom_hbond_atom_site_label_H
_geom_hbond_atom_site_label_A
_geom_hbond_site_symmetry_A
_geom_hbond_distance_DH
_geom_hbond_distance_HA
_geom_hbond_distance_DA
_geom_hbond_angle_DHA
N2 H2A O1 . 0.86 2.08 2.742(3) 133.5
N3 H3A O1 4_665 0.80(3) 2.57(3) 3.193(3) 135(3)
N3 H3B O2 2 0.79(3) 2.07(3) 2.851(3) 168(3)

loop_
_geom_torsion_atom_site_label_1
_geom_torsion_atom_site_label_2
_geom_torsion_atom_site_label_3
_geom_torsion_atom_site_label_4
_geom_torsion
C8 N1 C1 O1 1.4(4)
C4 N1 C1 O1 179.5(2)
C8 N1 C1 C2 -177.4(2)
C4 N1 C1 C2 0.7(3)
O1 C1 C2 C3 179.5(2)
N1 C1 C2 C3 -1.8(3)
O1 C1 C2 C5 -1.0(4)
N1 C1 C2 C5 177.7(2)
C1 C2 C3 C4 2.1(3)
C5 C2 C3 C4 -177.3(3)
C1 C2 C3 C7 -178.7(3)
C5 C2 C3 C7 1.9(5)
C1 N1 C4 C3 0.5(3)
C8 N1 C4 C3 178.8(2)
C2 C3 C4 N1 -1.6(3)
C7 C3 C4 N1 179.1(2)
C3 C2 C5 C6 -98.8(3)
C1 C2 C5 C6 81.8(3)
C9 N2 C8 O2 -4.7(4)
C9 N2 C8 N1 174.5(2)
C1 N1 C8 O2 179.4(2)
C4 N1 C8 O2 1.4(3)
C1 N1 C8 N2 0.1(4)
C4 N1 C8 N2 -177.9(2)
C8 N2 C9 C10 85.9(3)
N2 C9 C10 C11 177.9(2)
C9 C10 C11 C16 78.4(3)
C9 C10 C11 C12 -99.6(3)
C16 C11 C12 C13 0.4(4)
C10 C11 C12 C13 178.4(2)
C11 C12 C13 C14 0.4(4)
C12 C13 C14 C15 -0.7(4)
C12 C13 C14 S1 177.90(17)
O3 S1 C14 C13 143.90(19)
O4 S1 C14 C13 13.6(2)
N3 S1 C14 C13 -102.0(2)
O3 S1 C14 C15 -37.5(2)
O4 S1 C14 C15 -167.8(2)
N3 S1 C14 C15 76.6(2)
C13 C14 C15 C16 0.1(4)
S1 C14 C15 C16 -178.5(2)
C12 C11 C16 C15 -0.9(4)
C10 C11 C16 C15 -179.0(3)
C14 C15 C16 C11 0.7(5)

loop_
_cod_related_entry_id
_cod_related_entry_database
_cod_related_entry_code
1 ChemSpider 9947203
